data_7711567
loop_
_publ_author_name
'Webster, Leah'
'Kr\"amer, Tobias'
'Chadwick, F. Mark'

_publ_section_title
;
 Synthesis and reactivity of titanium &#x2018;POCOP&#x2019; pincer
 complexes
;
_journal_name_full 'Dalton Transactions'
_journal_paper_doi 10.1039/D2DT03291K
_journal_year 2022
_chemical_formula_moiety 'C28 H44 Cl O2 P2 Ti'
_chemical_formula_sum 'C28 H44 Cl O2 P2 Ti'
_chemical_formula_weight 557.96
_chemical_melting_point ?
_space_group_IT_number 14
_space_group_name_Hall '-P 2yn'
_space_group_name_H-M_alt 'P 1 21/n 1'
_symmetry_cell_setting monoclinic
_symmetry_space_group_name_Hall '-P 2yn'
_symmetry_space_group_name_H-M 'P 1 21/n 1'
_atom_sites_solution_hydrogens difmap
_atom_sites_solution_primary other
_audit_update_record
;
2022-10-19 deposited with the CCDC.	2022-10-20 downloaded from the CCDC.
;
_cell_angle_alpha 90
_cell_angle_beta 98.601(2)
_cell_angle_gamma 90
_cell_formula_units_Z 4
_cell_length_a 15.3936(3)
_cell_length_b 12.7200(3)
_cell_length_c 15.5084(4)
_cell_measurement_reflns_used 13487
_cell_measurement_temperature 173
_cell_measurement_theta_max 28
_cell_measurement_theta_min 3
_cell_volume 3002.50(12)
_computing_cell_refinement
; 
 CrysAlisPro (Rigaku Oxford Diffraction, 2017) 
;
_computing_data_collection 'SuperNova, (Oxford Diffraction, 2010)'
_computing_data_reduction
; 
 CrysAlisPro (Rigaku Oxford Diffraction, 2017) 
;
_computing_molecular_graphics 'CAMERON (Watkin et al., 1996)'
_computing_publication_material 'CRYSTALS (Betteridge et al., 2003)'
_computing_structure_refinement 'CRYSTALS (Betteridge et al., 2003)'
_computing_structure_solution 'Superflip (Palatinus & Chapuis, 2007)'
_diffrn_ambient_temperature 173
_diffrn_measured_fraction_theta_full 0.995
_diffrn_measured_fraction_theta_max 0.995
_diffrn_measurement_device Area
_diffrn_measurement_device_type 'Oxford Diffraction SuperNova'
_diffrn_measurement_method \w
_diffrn_radiation_monochromator 'focussing mirrors'
_diffrn_radiation_type 'Mo K\a'
_diffrn_radiation_wavelength 0.71073
_diffrn_reflns_av_R_equivalents 0.050
_diffrn_reflns_av_unetI/netI 0.060
_diffrn_reflns_limit_h_max 20
_diffrn_reflns_limit_h_min -19
_diffrn_reflns_limit_k_max 16
_diffrn_reflns_limit_k_min -16
_diffrn_reflns_limit_l_max 19
_diffrn_reflns_limit_l_min -19
_diffrn_reflns_number 41186
_diffrn_reflns_theta_full 28.388
_diffrn_reflns_theta_max 28.388
_diffrn_reflns_theta_min 2.579
_diffrn_standards_number 0
_exptl_absorpt_coefficient_mu 0.503
_exptl_absorpt_correction_T_max 0.98
_exptl_absorpt_correction_T_min 0.69
_exptl_absorpt_correction_type multi-scan
_exptl_absorpt_process_details
; 
 CrysAlisPro (Rigaku Oxford Diffraction, 2017) 
;
_exptl_crystal_colour green
_exptl_crystal_density_diffrn 1.234
_exptl_crystal_density_meas ?
_exptl_crystal_density_method 'not measured'
_exptl_crystal_description shard
_exptl_crystal_F_000 1188
_exptl_crystal_size_max 0.500
_exptl_crystal_size_mid 0.200
_exptl_crystal_size_min 0.050
_refine_diff_density_max 0.55
_refine_diff_density_min -0.55
_refine_ls_extinction_method None
_refine_ls_goodness_of_fit_ref 1.0251
_refine_ls_hydrogen_treatment constr
_refine_ls_matrix_type full
_refine_ls_number_parameters 307
_refine_ls_number_reflns 6768
_refine_ls_number_restraints 0
_refine_ls_R_factor_all 0.0636
_refine_ls_R_factor_gt 0.0413
_refine_ls_shift/su_max 0.0007251
_refine_ls_shift/su_mean 0.0000500
_refine_ls_structure_factor_coef Fsqd
_refine_ls_weighting_details
;
 Method= Modified Sheldrick 
 w=1/[\s^2^(F^2^) + ( 0.04P)^2^ + 1.85P] 
 ,where P=(max(Fo^2^,0) + 2Fc^2^)/3 
;
_refine_ls_weighting_scheme calc
_refine_ls_wR_factor_all 0.1009
_refine_ls_wR_factor_gt 0.0909
_refine_ls_wR_factor_ref 0.0951
_reflns_limit_h_max 20
_reflns_limit_h_min -20
_reflns_limit_k_max 16
_reflns_limit_k_min 0
_reflns_limit_l_max 19
_reflns_limit_l_min 0
_reflns_number_gt 5162
_reflns_number_total 6774
_reflns_threshold_expression I>2.0\s(I)
_oxford_diffrn_Wilson_B_factor 2.01
_oxford_diffrn_Wilson_scale 0.05
_oxford_refine_ls_r_factor_ref 0.0627
_oxford_refine_ls_scale 4.83(5)
_oxford_reflns_number_all 6774
_oxford_structure_analysis_title 'T-2\FMC2113_autored.cif_od At 14:41 on 17/10'
_cod_data_source_file d2dt03291k4.cif
_cod_data_source_block 6
_cod_depositor_comments
;
The following automatic conversions were performed:

data item '_chemical_melting_point' value 'not measured' was changed
to '?' -- the value is undefined or not given.

data item '_exptl_crystal_density_meas' value 'not measured' was
changed to '?' -- the value is perceived as not measured.

Automatic conversion script
Id: cif_fix_values 7556 2019-12-06 15:28:31Z antanas 
;
_cod_original_sg_symbol_H-M 'P 21/n '
_cod_database_code 7711567
_oxford_refine_reflns_threshold_expression_ref I>-10.0\s(I)

loop_
_symmetry_equiv_pos_as_xyz
x,y,z
-x,-y,-z
x+1/2,-y+1/2,z+1/2
-x+1/2,y+1/2,-z+1/2

loop_
_atom_site_label
_atom_site_type_symbol
_atom_site_fract_x
_atom_site_fract_y
_atom_site_fract_z
_atom_site_U_iso_or_equiv
_atom_site_occupancy
_atom_site_adp_type
_atom_site_refinement_flags_posn
_atom_site_refinement_flags_adp
_atom_site_refinement_flags_occupancy
_atom_site_disorder_assembly
_atom_site_disorder_group
_atom_site_attached_hydrogens
C1 C 0.58065(12) 0.17597(15) 0.85717(12) 0.0222 1.0000 Uani . . . . . .
C2 C 0.58203(13) 0.26043(17) 0.91541(13) 0.0279 1.0000 Uani . . . . . .
C3 C 0.64404(14) 0.27481(18) 0.98889(14) 0.0333 1.0000 Uani . . . . . .
C4 C 0.70967(14) 0.20133(18) 1.00758(14) 0.0339 1.0000 Uani . . . . . .
C5 C 0.71276(14) 0.11534(18) 0.95435(14) 0.0328 1.0000 Uani . . . . . .
C6 C 0.64911(13) 0.10496(15) 0.88159(13) 0.0240 1.0000 Uani . . . . . .
C7 C 0.41946(15) 0.45569(17) 0.78087(15) 0.0338 1.0000 Uani . . . . . .
C8 C 0.39393(18) 0.53640(19) 0.84540(17) 0.0446 1.0000 Uani . . . . . .
C9 C 0.35063(19) 0.4529(2) 0.69860(16) 0.0503 1.0000 Uani . . . . . .
C10 C 0.50809(19) 0.4884(2) 0.7547(2) 0.0585 1.0000 Uani . . . . . .
C11 C 0.34564(17) 0.2825(2) 0.88925(17) 0.0448 1.0000 Uani . . . . . .
C12 C 0.3445(3) 0.3492(3) 0.9720(2) 0.0809 1.0000 Uani . . . . . .
C13 C 0.25652(17) 0.2855(3) 0.8322(2) 0.0719 1.0000 Uani . . . . . .
C14 C 0.36609(19) 0.1682(2) 0.91749(18) 0.0511 1.0000 Uani . . . . . .
C15 C 0.65799(16) -0.0293(2) 0.66092(15) 0.0424 1.0000 Uani . . . . . .
C16 C 0.73104(18) 0.0530(3) 0.6753(2) 0.0620 1.0000 Uani . . . . . .
C17 C 0.7003(2) -0.1387(3) 0.6654(2) 0.0681 1.0000 Uani . . . . . .
C18 C 0.6028(2) -0.0129(3) 0.57110(17) 0.0642 1.0000 Uani . . . . . .
C19 C 0.52850(17) -0.12314(19) 0.77449(18) 0.0456 1.0000 Uani . . . . . .
C20 C 0.46973(19) -0.0862(2) 0.8399(2) 0.0593 1.0000 Uani . . . . . .
C21 C 0.47173(19) -0.1683(2) 0.6932(2) 0.0661 1.0000 Uani . . . . . .
C22 C 0.5907(2) -0.2084(2) 0.8193(2) 0.0657 1.0000 Uani . . . . . .
C23 C 0.52667(14) 0.25234(16) 0.63055(13) 0.0271 1.0000 Uani . . . . . .
C24 C 0.47462(16) 0.27895(17) 0.55182(14) 0.0339 1.0000 Uani . . . . . .
C25 C 0.5050(2) 0.3465(2) 0.49220(16) 0.0501 1.0000 Uani . . . . . .
C26 C 0.5888(2) 0.3874(2) 0.50935(19) 0.0580 1.0000 Uani . . . . . .
C27 C 0.64206(19) 0.3622(2) 0.58494(19) 0.0510 1.0000 Uani . . . . . .
C28 C 0.61131(15) 0.29678(19) 0.64440(16) 0.0381 1.0000 Uani . . . . . .
Ti1 Ti 0.48772(2) 0.16649(3) 0.73391(2) 0.0203 1.0000 Uani . . . . . .
Cl1 Cl 0.35312(3) 0.10106(5) 0.66963(4) 0.0384 1.0000 Uani . . . . . .
P2 P 0.58512(3) -0.00270(4) 0.74400(4) 0.0257 1.0000 Uani . . . . . .
O2 O 0.65655(10) 0.01456(11) 0.83247(9) 0.0309 1.0000 Uani . . . . . .
O1 O 0.51702(11) 0.33830(13) 0.90303(10) 0.0440 1.0000 Uani . . . . . .
P1 P 0.43410(3) 0.31948(4) 0.82510(4) 0.0265 1.0000 Uani . . . . . .
H31 H 0.6409 0.3343 1.0251 0.0406 1.0000 Uiso R . . . . .
H41 H 0.7515 0.2100 1.0577 0.0389 1.0000 Uiso R . . . . .
H51 H 0.7575 0.0630 0.9659 0.0387 1.0000 Uiso R . . . . .
H82 H 0.4351 0.5322 0.8987 0.0702 1.0000 Uiso R . . . . .
H81 H 0.3971 0.6035 0.8204 0.0691 1.0000 Uiso R . . . . .
H83 H 0.3336 0.5240 0.8552 0.0696 1.0000 Uiso R . . . . .
H93 H 0.3687 0.4054 0.6559 0.0725 1.0000 Uiso R . . . . .
H91 H 0.3458 0.5228 0.6745 0.0732 1.0000 Uiso R . . . . .
H92 H 0.2918 0.4330 0.7136 0.0735 1.0000 Uiso R . . . . .
H101 H 0.5244 0.4390 0.7136 0.0880 1.0000 Uiso R . . . . .
H102 H 0.5511 0.4916 0.8081 0.0882 1.0000 Uiso R . . . . .
H103 H 0.5001 0.5567 0.7282 0.0879 1.0000 Uiso R . . . . .
H123 H 0.4045 0.3553 1.0022 0.1231 1.0000 Uiso R . . . . .
H121 H 0.3085 0.3140 1.0060 0.1213 1.0000 Uiso R . . . . .
H122 H 0.3187 0.4162 0.9545 0.1220 1.0000 Uiso R . . . . .
H131 H 0.2553 0.2489 0.7762 0.1070 1.0000 Uiso R . . . . .
H132 H 0.2127 0.2541 0.8628 0.1068 1.0000 Uiso R . . . . .
H133 H 0.2393 0.3576 0.8192 0.1067 1.0000 Uiso R . . . . .
H142 H 0.3627 0.1216 0.8679 0.0757 1.0000 Uiso R . . . . .
H143 H 0.4231 0.1619 0.9522 0.0763 1.0000 Uiso R . . . . .
H141 H 0.3240 0.1446 0.9524 0.0755 1.0000 Uiso R . . . . .
H161 H 0.7078 0.1237 0.6722 0.0868 1.0000 Uiso R . . . . .
H162 H 0.7670 0.0427 0.7319 0.0868 1.0000 Uiso R . . . . .
H163 H 0.7671 0.0450 0.6310 0.0868 1.0000 Uiso R . . . . .
H172 H 0.6546 -0.1899 0.6488 0.0972 1.0000 Uiso R . . . . .
H173 H 0.7296 -0.1530 0.7243 0.0968 1.0000 Uiso R . . . . .
H171 H 0.7428 -0.1386 0.6261 0.0968 1.0000 Uiso R . . . . .
H181 H 0.5535 -0.0601 0.5632 0.0981 1.0000 Uiso R . . . . .
H183 H 0.6382 -0.0249 0.5266 0.0973 1.0000 Uiso R . . . . .
H182 H 0.5805 0.0586 0.5657 0.0975 1.0000 Uiso R . . . . .
H202 H 0.5050 -0.0543 0.8905 0.0864 1.0000 Uiso R . . . . .
H201 H 0.4391 -0.1466 0.8587 0.0869 1.0000 Uiso R . . . . .
H203 H 0.4272 -0.0352 0.8125 0.0868 1.0000 Uiso R . . . . .
H211 H 0.5101 -0.1962 0.6554 0.0995 1.0000 Uiso R . . . . .
H213 H 0.4362 -0.2235 0.7110 0.0988 1.0000 Uiso R . . . . .
H212 H 0.4346 -0.1133 0.6644 0.0984 1.0000 Uiso R . . . . .
H222 H 0.6190 -0.2382 0.7744 0.0988 1.0000 Uiso R . . . . .
H221 H 0.6333 -0.1759 0.8654 0.0990 1.0000 Uiso R . . . . .
H223 H 0.5565 -0.2622 0.8419 0.0990 1.0000 Uiso R . . . . .
H241 H 0.4160 0.2493 0.5392 0.0417 1.0000 Uiso R . . . . .
H251 H 0.4676 0.3639 0.4397 0.0574 1.0000 Uiso R . . . . .
H261 H 0.6084 0.4322 0.4706 0.0735 1.0000 Uiso R . . . . .
H271 H 0.7007 0.3908 0.5974 0.0607 1.0000 Uiso R . . . . .
H281 H 0.6502 0.2821 0.6986 0.0457 1.0000 Uiso R . . . . .

loop_
_atom_site_aniso_label
_atom_site_aniso_U_11
_atom_site_aniso_U_22
_atom_site_aniso_U_33
_atom_site_aniso_U_23
_atom_site_aniso_U_13
_atom_site_aniso_U_12
C1 0.0207(10) 0.0244(11) 0.0211(10) -0.0023(8) 0.0019(8) 0.0011(8)
C2 0.0266(11) 0.0307(12) 0.0258(11) -0.0034(9) 0.0027(8) 0.0073(9)
C3 0.0351(12) 0.0382(13) 0.0252(11) -0.0117(9) -0.0003(9) 0.0051(10)
C4 0.0306(12) 0.0418(13) 0.0262(11) -0.0066(9) -0.0056(9) 0.0033(10)
C5 0.0298(12) 0.0348(13) 0.0307(12) -0.0020(9) -0.0050(9) 0.0083(10)
C6 0.0269(11) 0.0221(11) 0.0226(10) -0.0019(8) 0.0027(8) 0.0031(8)
C7 0.0381(13) 0.0245(12) 0.0393(13) -0.0039(9) 0.0074(10) 0.0055(10)
C8 0.0543(16) 0.0304(13) 0.0501(15) -0.0086(11) 0.0106(13) 0.0109(12)
C9 0.0673(18) 0.0413(15) 0.0404(15) 0.0069(12) 0.0023(13) 0.0121(13)
C10 0.0629(19) 0.0310(14) 0.089(2) -0.0110(14) 0.0364(17) -0.0075(13)
C11 0.0460(15) 0.0443(15) 0.0507(16) 0.0067(12) 0.0281(12) 0.0147(12)
C12 0.134(3) 0.059(2) 0.066(2) 0.0037(16) 0.067(2) 0.027(2)
C13 0.0329(15) 0.076(2) 0.113(3) 0.027(2) 0.0309(17) 0.0119(15)
C14 0.0600(18) 0.0461(16) 0.0540(16) 0.0109(13) 0.0310(14) 0.0087(13)
C15 0.0374(13) 0.0561(17) 0.0321(13) -0.0105(11) 0.0003(10) 0.0204(12)
C16 0.0381(15) 0.087(2) 0.0651(19) 0.0018(17) 0.0223(14) 0.0077(15)
C17 0.065(2) 0.078(2) 0.0592(19) -0.0197(16) 0.0019(15) 0.0432(17)
C18 0.071(2) 0.087(2) 0.0316(14) -0.0120(14) -0.0014(13) 0.0340(18)
C19 0.0404(14) 0.0245(13) 0.0684(18) 0.0030(12) -0.0034(13) -0.0009(10)
C20 0.0567(18) 0.0454(17) 0.080(2) 0.0227(15) 0.0226(16) -0.0019(14)
C21 0.0503(17) 0.0343(16) 0.105(3) -0.0135(16) -0.0159(17) -0.0044(13)
C22 0.064(2) 0.0309(15) 0.096(2) 0.0119(15) -0.0078(18) 0.0055(14)
C23 0.0317(11) 0.0247(11) 0.0259(11) -0.0023(8) 0.0078(9) -0.0015(9)
C24 0.0404(13) 0.0292(12) 0.0315(12) -0.0057(9) 0.0033(10) 0.0010(10)
C25 0.081(2) 0.0415(15) 0.0267(12) 0.0062(11) 0.0039(12) 0.0055(14)
C26 0.088(2) 0.0422(16) 0.0503(17) 0.0084(13) 0.0307(16) -0.0151(15)
C27 0.0504(16) 0.0474(16) 0.0590(18) 0.0012(13) 0.0209(14) -0.0167(13)
C28 0.0368(13) 0.0387(14) 0.0387(13) 0.0013(10) 0.0050(11) -0.0072(10)
Ti1 0.01800(17) 0.02175(19) 0.02040(18) -0.00130(14) 0.00042(13) 0.00043(14)
Cl1 0.0239(3) 0.0451(3) 0.0433(3) 0.0027(3) -0.0049(2) -0.0100(2)
P2 0.0236(3) 0.0237(3) 0.0279(3) -0.0059(2) -0.0028(2) 0.0039(2)
O2 0.0330(8) 0.0265(8) 0.0296(8) -0.0071(6) -0.0075(6) 0.0113(6)
O1 0.0426(10) 0.0442(10) 0.0403(9) -0.0215(8) -0.0096(7) 0.0223(8)
P1 0.0249(3) 0.0274(3) 0.0273(3) -0.0038(2) 0.0039(2) 0.0071(2)

loop_
_atom_type_symbol
_atom_type_scat_dispersion_real
_atom_type_scat_dispersion_imag
_atom_type_scat_Cromer_Mann_a1
_atom_type_scat_Cromer_Mann_b1
_atom_type_scat_Cromer_Mann_a2
_atom_type_scat_Cromer_Mann_b2
_atom_type_scat_Cromer_Mann_a3
_atom_type_scat_Cromer_Mann_b3
_atom_type_scat_Cromer_Mann_a4
_atom_type_scat_Cromer_Mann_b4
_atom_type_scat_Cromer_Mann_c
_atom_type_scat_source
C 0.0033 0.0016 2.3100 20.8439 1.0200 10.2075 1.5886 0.5687 0.8650 51.6512 0.2156 'International Tables Vol C 4.2.6.8 and 6.1.1.4'
H 0.0000 0.0000 0.4930 10.5109 0.3229 26.1257 0.1402 3.1424 0.0408 57.7998 0.0030 'International Tables Vol C 4.2.6.8 and 6.1.1.4'
Cl 0.1484 0.1585 11.4604 0.0104 7.1964 1.1662 6.2556 18.5194 1.6455 47.7784 -9.5574 'International Tables Vol C 4.2.6.8 and 6.1.1.4'
O 0.0106 0.0060 3.0485 13.2771 2.2868 5.7011 1.5463 0.3239 0.8670 32.9089 0.2508 'International Tables Vol C 4.2.6.8 and 6.1.1.4'
P 0.1023 0.0942 6.4345 1.9067 4.1791 27.1570 1.7800 0.5260 1.4908 68.1645 1.1149 'International Tables Vol C 4.2.6.8 and 6.1.1.4'
Ti 0.2776 0.4457 9.7595 7.8508 7.3558 0.5000 1.6991 35.6338 1.9021 116.1050 1.2807 'International Tables Vol C 4.2.6.8 and 6.1.1.4'

loop_
_geom_angle_atom_site_label_1
_geom_angle_site_symmetry_1
_geom_angle_atom_site_label_2
_geom_angle_site_symmetry_2
_geom_angle_atom_site_label_3
_geom_angle_site_symmetry_3
_geom_angle
_geom_angle_publ_flag
C2 . C1 . C6 . 112.51(17) yes
C2 . C1 . Ti1 . 122.95(14) yes
C6 . C1 . Ti1 . 124.27(14) yes
C1 . C2 . C3 . 125.00(19) yes
C1 . C2 . O1 . 120.80(18) yes
C3 . C2 . O1 . 114.19(18) yes
C2 . C3 . C4 . 118.6(2) yes
C2 . C3 . H31 . 120.2 no
C4 . C3 . H31 . 121.2 no
C3 . C4 . C5 . 120.28(19) yes
C3 . C4 . H41 . 119.1 no
C5 . C4 . H41 . 120.6 no
C4 . C5 . C6 . 118.74(19) yes
C4 . C5 . H51 . 122.0 no
C6 . C5 . H51 . 119.3 no
C1 . C6 . C5 . 124.91(18) yes
C1 . C6 . O2 . 120.38(17) yes
C5 . C6 . O2 . 114.70(17) yes
C8 . C7 . C9 . 110.4(2) yes
C8 . C7 . C10 . 108.5(2) yes
C9 . C7 . C10 . 108.5(2) yes
C8 . C7 . P1 . 114.38(17) yes
C9 . C7 . P1 . 108.36(16) yes
C10 . C7 . P1 . 106.58(16) yes
C7 . C8 . H82 . 109.0 no
C7 . C8 . H81 . 107.8 no
H82 . C8 . H81 . 109.6 no
C7 . C8 . H83 . 109.7 no
H82 . C8 . H83 . 112.1 no
H81 . C8 . H83 . 108.6 no
C7 . C9 . H93 . 110.5 no
C7 . C9 . H91 . 107.7 no
H93 . C9 . H91 . 108.9 no
C7 . C9 . H92 . 110.5 no
H93 . C9 . H92 . 111.4 no
H91 . C9 . H92 . 107.7 no
C7 . C10 . H101 . 109.3 no
C7 . C10 . H102 . 107.5 no
H101 . C10 . H102 . 112.3 no
C7 . C10 . H103 . 107.2 no
H101 . C10 . H103 . 109.7 no
H102 . C10 . H103 . 110.5 no
C12 . C11 . C13 . 110.5(2) yes
C12 . C11 . C14 . 108.1(2) yes
C13 . C11 . C14 . 108.6(2) yes
C12 . C11 . P1 . 113.9(2) yes
C13 . C11 . P1 . 110.58(18) yes
C14 . C11 . P1 . 104.85(16) yes
C11 . C12 . H123 . 108.4 no
C11 . C12 . H121 . 106.6 no
H123 . C12 . H121 . 111.5 no
C11 . C12 . H122 . 107.9 no
H123 . C12 . H122 . 112.9 no
H121 . C12 . H122 . 109.2 no
C11 . C13 . H131 . 113.5 no
C11 . C13 . H132 . 109.8 no
H131 . C13 . H132 . 108.4 no
C11 . C13 . H133 . 110.0 no
H131 . C13 . H133 . 107.2 no
H132 . C13 . H133 . 107.7 no
C11 . C14 . H142 . 111.6 no
C11 . C14 . H143 . 111.6 no
H142 . C14 . H143 . 109.4 no
C11 . C14 . H141 . 109.4 no
H142 . C14 . H141 . 107.5 no
H143 . C14 . H141 . 107.2 no
C16 . C15 . C17 . 108.5(2) yes
C16 . C15 . C18 . 109.6(3) yes
C17 . C15 . C18 . 109.8(2) yes
C16 . C15 . P2 . 106.31(17) yes
C17 . C15 . P2 . 115.4(2) yes
C18 . C15 . P2 . 107.15(17) yes
C15 . C16 . H161 . 111.8 no
C15 . C16 . H162 . 110.3 no
H161 . C16 . H162 . 109.1 no
C15 . C16 . H163 . 108.5 no
H161 . C16 . H163 . 108.3 no
H162 . C16 . H163 . 108.7 no
C15 . C17 . H172 . 108.2 no
C15 . C17 . H173 . 110.3 no
H172 . C17 . H173 . 110.0 no
C15 . C17 . H171 . 107.1 no
H172 . C17 . H171 . 111.7 no
H173 . C17 . H171 . 109.5 no
C15 . C18 . H181 . 110.5 no
C15 . C18 . H183 . 109.7 no
H181 . C18 . H183 . 109.5 no
C15 . C18 . H182 . 110.3 no
H181 . C18 . H182 . 108.1 no
H183 . C18 . H182 . 108.7 no
C20 . C19 . C21 . 109.8(2) yes
C20 . C19 . C22 . 107.9(2) yes
C21 . C19 . C22 . 110.2(2) yes
C20 . C19 . P2 . 105.15(17) yes
C21 . C19 . P2 . 109.3(2) yes
C22 . C19 . P2 . 114.27(19) yes
C19 . C20 . H202 . 110.4 no
C19 . C20 . H201 . 108.5 no
H202 . C20 . H201 . 108.9 no
C19 . C20 . H203 . 110.0 no
H202 . C20 . H203 . 109.4 no
H201 . C20 . H203 . 109.5 no
C19 . C21 . H211 . 108.3 no
C19 . C21 . H213 . 108.6 no
H211 . C21 . H213 . 109.7 no
C19 . C21 . H212 . 109.4 no
H211 . C21 . H212 . 111.0 no
H213 . C21 . H212 . 109.9 no
C19 . C22 . H222 . 105.7 no
C19 . C22 . H221 . 109.5 no
H222 . C22 . H221 . 111.7 no
C19 . C22 . H223 . 109.1 no
H222 . C22 . H223 . 108.6 no
H221 . C22 . H223 . 112.0 no
C24 . C23 . C28 . 115.6(2) yes
C24 . C23 . Ti1 . 126.93(16) yes
C28 . C23 . Ti1 . 117.13(16) yes
C23 . C24 . C25 . 121.6(2) yes
C23 . C24 . H241 . 118.5 no
C25 . C24 . H241 . 120.0 no
C24 . C25 . C26 . 120.1(2) yes
C24 . C25 . H251 . 119.5 no
C26 . C25 . H251 . 120.4 no
C25 . C26 . C27 . 120.1(2) yes
C25 . C26 . H261 . 120.1 no
C27 . C26 . H261 . 119.8 no
C26 . C27 . C28 . 119.6(2) yes
C26 . C27 . H271 . 120.5 no
C28 . C27 . H271 . 119.8 no
C23 . C28 . C27 . 122.9(2) yes
C23 . C28 . H281 . 119.3 no
C27 . C28 . H281 . 117.7 no
C1 . Ti1 . C23 . 114.18(8) yes
C1 . Ti1 . Cl1 . 144.36(5) yes
C23 . Ti1 . Cl1 . 101.39(6) yes
C1 . Ti1 . P2 . 72.68(5) yes
C23 . Ti1 . P2 . 104.31(6) yes
Cl1 . Ti1 . P2 . 101.43(2) yes
C1 . Ti1 . P1 . 72.99(5) yes
C23 . Ti1 . P1 . 100.10(6) yes
Cl1 . Ti1 . P1 . 99.56(2) yes
P2 . Ti1 . P1 . 143.72(2) yes
C15 . P2 . C19 . 112.36(12) yes
C15 . P2 . Ti1 . 120.51(8) yes
C19 . P2 . Ti1 . 114.04(8) yes
C15 . P2 . O2 . 101.85(9) yes
C19 . P2 . O2 . 100.30(10) yes
Ti1 . P2 . O2 . 104.28(5) yes
C6 . O2 . P2 . 117.92(12) yes
C2 . O1 . P1 . 117.35(13) yes
C7 . P1 . C11 . 111.93(11) yes
C7 . P1 . Ti1 . 121.60(7) yes
C11 . P1 . Ti1 . 114.61(8) yes
C7 . P1 . O1 . 99.99(10) yes
C11 . P1 . O1 . 101.18(11) yes
Ti1 . P1 . O1 . 103.53(6) yes

loop_
_geom_bond_atom_site_label_1
_geom_bond_site_symmetry_1
_geom_bond_atom_site_label_2
_geom_bond_site_symmetry_2
_geom_bond_distance
_geom_bond_publ_flag
C1 . C2 . 1.402(3) yes
C1 . C6 . 1.397(3) yes
C1 . Ti1 . 2.2129(19) yes
C2 . C3 . 1.385(3) yes
C2 . O1 . 1.401(2) yes
C3 . C4 . 1.375(3) yes
C3 . H31 . 0.948 no
C4 . C5 . 1.375(3) yes
C4 . H41 . 0.939 no
C5 . C6 . 1.386(3) yes
C5 . H51 . 0.955 no
C6 . O2 . 1.394(2) yes
C7 . C8 . 1.526(3) yes
C7 . C9 . 1.532(3) yes
C7 . C10 . 1.538(3) yes
C7 . P1 . 1.865(2) yes
C8 . H82 . 0.965 no
C8 . H81 . 0.942 no
C8 . H83 . 0.975 no
C9 . H93 . 0.968 no
C9 . H91 . 0.963 no
C9 . H92 . 1.000 no
C10 . H101 . 0.955 no
C10 . H102 . 0.981 no
C10 . H103 . 0.961 no
C11 . C12 . 1.542(4) yes
C11 . C13 . 1.518(4) yes
C11 . C14 . 1.537(3) yes
C11 . P1 . 1.863(2) yes
C12 . H123 . 0.973 no
C12 . H121 . 0.936 no
C12 . H122 . 0.962 no
C13 . H131 . 0.983 no
C13 . H132 . 0.967 no
C13 . H133 . 0.968 no
C14 . H142 . 0.965 no
C14 . H143 . 0.961 no
C14 . H141 . 0.952 no
C15 . C16 . 1.528(4) yes
C15 . C17 . 1.534(4) yes
C15 . C18 . 1.533(3) yes
C15 . P2 . 1.862(2) yes
C16 . H161 . 0.967 no
C16 . H162 . 0.973 no
C16 . H163 . 0.952 no
C17 . H172 . 0.965 no
C17 . H173 . 0.973 no
C17 . H171 . 0.959 no
C18 . H181 . 0.962 no
C18 . H183 . 0.953 no
C18 . H182 . 0.971 no
C19 . C20 . 1.530(4) yes
C19 . C21 . 1.534(4) yes
C19 . C22 . 1.542(4) yes
C19 . P2 . 1.858(3) yes
C20 . H202 . 0.974 no
C20 . H201 . 0.969 no
C20 . H203 . 0.972 no
C21 . H211 . 0.961 no
C21 . H213 . 0.955 no
C21 . H212 . 0.969 no
C22 . H222 . 0.954 no
C22 . H221 . 0.986 no
C22 . H223 . 0.962 no
C23 . C24 . 1.398(3) yes
C23 . C28 . 1.407(3) yes
C23 . Ti1 . 2.100(2) yes
C24 . C25 . 1.393(3) yes
C24 . H241 . 0.970 no
C25 . C26 . 1.380(4) yes
C25 . H251 . 0.950 no
C26 . C27 . 1.364(4) yes
C26 . H261 . 0.913 no
C27 . C28 . 1.377(3) yes
C27 . H271 . 0.966 no
C28 . H281 . 0.974 no
Ti1 . Cl1 . 2.3156(6) yes
Ti1 . P2 . 2.6141(6) yes
Ti1 . P1 . 2.6109(6) yes
P2 . O2 . 1.6396(14) yes
O1 . P1 . 1.6388(16) yes

loop_
_geom_hbond_atom_site_label_D
_geom_hbond_site_symmetry_D
_geom_hbond_atom_site_label_H
_geom_hbond_site_symmetry_H
_geom_hbond_atom_site_label_A
_geom_hbond_site_symmetry_A
_geom_hbond_angle_DHA
_geom_hbond_distance_DH
_geom_hbond_distance_HA
_geom_hbond_distance_DA
_geom_hbond_publ_flag
C10 . H101 . C28 . 161 0.96 2.58 3.494(4) yes
C22 . H222 . C17 . 127 0.95 2.58 3.245(4) yes
